data_8101734
loop_
_publ_author_name
'D.-C. Li'
'S.-C. Feng'
'J.-M. Dou'
'D.-Q. Wang'

_publ_section_title
;
Crystal structure of bis[{acetonitrile-N-3,6'-bis(methylbenzo)-18-
crown-6}potassium]bis(1,1-dicyanoethene- 2,2-dithiolato-S,S')nickel
(II), [{K(C~22~H~28~O~6~)(CH~3~CN)}~2~{Ni(C~4~N~2~S~2~)}~2~]
;
_journal_issue 3
_journal_name_full 'Zeitschrift f\"ur Kristallographie - New Crystal Structures'
_journal_page_first 330
_journal_page_last 332
_journal_volume 220
_journal_year 2005
_chemical_formula_moiety {K[3,6'-diMe(DB18C6)(CH~3~CN)]}~2~[Ni(i-mnt)~2~]
_chemical_formula_sum 'C56 H62 K2 N6 Ni O12 S4'
_chemical_formula_weight 1276.27
_chemical_melting_point 545.1(10)
_chemical_name_systematic
; 
bis{[acetonitrile-N-(3,6'-dimethyldibenzo-18-crown-6)]potassium-bis(1,1-
dicyanoethenedithiolato-S,S')]nickel(II)
;
_space_group_IT_number 2
_symmetry_cell_setting triclinic
_symmetry_space_group_name_Hall '-P 1'
_symmetry_space_group_name_H-M 'P -1'
_atom_sites_solution_hydrogens geom
_atom_sites_solution_primary direct
_atom_sites_solution_secondary difmap
_audit_creation_method SHELXL-97
_cell_angle_alpha 88.711(9)
_cell_angle_beta 65.351(9)
_cell_angle_gamma 65.629(9)
_cell_formula_units_Z 1
_cell_length_a 12.241(7)
_cell_length_b 12.583(8)
_cell_length_c 12.585(8)
_cell_measurement_reflns_used 2322
_cell_measurement_temperature 293(2)
_cell_measurement_theta_max 22.676
_cell_measurement_theta_min 2.304
_cell_volume 1578.4(17)
_computing_cell_refinement 'Bruker SMART'
_computing_data_collection 'Bruker SMART'
_computing_data_reduction 'Bruker SHELXTL'
_computing_molecular_graphics 'Bruker SHELXTL'
_computing_publication_material 'Bruker SHELXTL'
_computing_structure_refinement 'SHELXL-97 (Sheldrick, 1997)'
_computing_structure_solution 'SHELXS-97 (Sheldrick, 1990)'
_diffrn_ambient_temperature 293(2)
_diffrn_measured_fraction_theta_full 0.988
_diffrn_measured_fraction_theta_max 0.988
_diffrn_measurement_device_type 'CCD area detector'
_diffrn_measurement_method 'phi and omega scans'
_diffrn_radiation_monochromator graphite
_diffrn_radiation_source 'fine-focus sealed tube'
_diffrn_radiation_type MoK\a
_diffrn_radiation_wavelength 0.71073
_diffrn_reflns_av_R_equivalents 0.0561
_diffrn_reflns_av_sigmaI/netI 0.0770
_diffrn_reflns_limit_h_max 14
_diffrn_reflns_limit_h_min -13
_diffrn_reflns_limit_k_max 14
_diffrn_reflns_limit_k_min -11
_diffrn_reflns_limit_l_max 13
_diffrn_reflns_limit_l_min -14
_diffrn_reflns_number 8349
_diffrn_reflns_theta_full 25.03
_diffrn_reflns_theta_max 25.03
_diffrn_reflns_theta_min 1.81
_exptl_absorpt_coefficient_mu 0.633
_exptl_absorpt_correction_T_max 0.8786
_exptl_absorpt_correction_T_min 0.7904
_exptl_absorpt_correction_type multi-scan
_exptl_absorpt_process_details sadabs
_exptl_crystal_colour crimson
_exptl_crystal_density_diffrn 1.343
_exptl_crystal_density_method 'not measured'
_exptl_crystal_description prism
_exptl_crystal_F_000 666
_exptl_crystal_size_max 0.39
_exptl_crystal_size_mid 0.28
_exptl_crystal_size_min 0.21
_refine_diff_density_max 0.833
_refine_diff_density_min -1.058
_refine_diff_density_rms 0.111
_refine_ls_extinction_method none
_refine_ls_goodness_of_fit_ref 0.946
_refine_ls_hydrogen_treatment mixed
_refine_ls_matrix_type full
_refine_ls_number_parameters 367
_refine_ls_number_reflns 5491
_refine_ls_number_restraints 2
_refine_ls_restrained_S_all 0.949
_refine_ls_R_factor_all 0.1097
_refine_ls_R_factor_gt 0.0729
_refine_ls_shift/su_max 0.000
_refine_ls_shift/su_mean 0.000
_refine_ls_structure_factor_coef Fsqd
_refine_ls_weighting_details 'calc w=1/[\s^2^(Fo^2^)+(0.1261P)^2^+0.0000P] where P=(Fo^2^+2Fc^2^)/3'
_refine_ls_weighting_scheme calc
_refine_ls_wR_factor_gt 0.1790
_refine_ls_wR_factor_ref 0.2045
_reflns_number_gt 3356
_reflns_number_total 5491
_reflns_threshold_expression >2sigma(I)
_cod_data_source_file 1267-1474.cff
_cod_data_source_block 040514a
_cod_depositor_comments
;
The following automatic conversions were performed:

'_chemical_melting_point' value '271-273 C' was changed to
'545.1(10)' - it was converted from degrees Celsius(C) to Kelvins(K),
the average value was taken and precision was estimated.

Automatic conversion script
Id: cif_fix_values 1646 2011-03-28 12:23:43Z adriana 
;
_cod_original_cell_volume 1578.4(16)
_cod_original_sg_symbol_H-M P-1
_cod_database_code 8101734

loop_
_symmetry_equiv_pos_as_xyz
'x, y, z'
'-x, -y, -z'

loop_
_atom_site_label
_atom_site_type_symbol
_atom_site_fract_x
_atom_site_fract_y
_atom_site_fract_z
_atom_site_U_iso_or_equiv
_atom_site_adp_type
_atom_site_occupancy
_atom_site_symmetry_multiplicity
_atom_site_Wyckoff_symbol
_atom_site_calc_flag
_atom_site_refinement_flags
_atom_site_disorder_assembly
_atom_site_disorder_group
Ni1 Ni 0.5000 0.0000 0.5000 0.0496(3) Uani 1 1 f d S . .
K1 K 0.86722(11) 0.71364(9) 0.80173(9) 0.0541(3) Uani 1 2 i d . . .
N1 N 0.3203(7) 0.2759(5) 0.9588(5) 0.1031(19) Uani 1 2 i d . . .
N2 N 0.5687(6) 0.3869(5) 0.6648(5) 0.0889(16) Uani 1 2 i d . . .
N3 N 0.7036(11) 0.9459(7) 0.9164(9) 0.274(8) Uani 1 2 i d D . .
O1 O 0.9755(3) 0.4730(3) 0.8430(3) 0.0527(8) Uani 1 2 i d . . .
O2 O 0.7974(4) 0.5360(3) 0.7583(3) 0.0663(10) Uani 1 2 i d . . .
O3 O 0.7533(4) 0.7299(3) 0.6447(3) 0.0666(10) Uani 1 2 i d . . .
O4 O 0.8908(3) 0.8662(3) 0.6268(3) 0.0594(9) Uani 1 2 i d . . .
O5 O 1.0626(3) 0.8041(3) 0.7180(3) 0.0543(8) Uani 1 2 i d . . .
O6 O 1.1402(3) 0.5601(3) 0.6708(3) 0.0552(8) Uani 1 2 i d . . .
S1 S 0.55584(13) 0.14478(11) 0.50422(11) 0.0561(4) Uani 1 2 i d . . .
S2 S 0.39525(14) 0.07329(12) 0.69123(12) 0.0611(4) Uani 1 2 i d . . .
C1 C 0.8759(5) 0.4347(4) 0.8867(4) 0.0525(12) Uani 1 2 i d . . .
C2 C 0.8767(6) 0.3629(5) 0.9725(5) 0.0659(14) Uani 1 2 i d . . .
C3 C 0.7723(7) 0.3317(6) 1.0192(6) 0.0862(19) Uani 1 2 i d . . .
H3 H 0.7670 0.2863 1.0788 0.103 Uiso 1 2 i calc R . .
C4 C 0.6759(7) 0.3668(6) 0.9791(7) 0.098(2) Uani 1 2 i d . . .
H4 H 0.6074 0.3437 1.0110 0.118 Uiso 1 2 i calc R . .
C5 C 0.6800(6) 0.4357(5) 0.8925(6) 0.0797(17) Uani 1 2 i d . . .
H5 H 0.6147 0.4596 0.8656 0.096 Uiso 1 2 i calc R . .
C6 C 0.7824(5) 0.4685(4) 0.8464(5) 0.0570(13) Uani 1 2 i d . . .
C7 C 0.7019(6) 0.5715(5) 0.7126(6) 0.0784(17) Uani 1 2 i d . . .
H7A H 0.6149 0.6284 0.7725 0.094 Uiso 1 2 i calc R . .
H7B H 0.6935 0.5034 0.6894 0.094 Uiso 1 2 i calc R . .
C8 C 0.7503(7) 0.6262(5) 0.6078(6) 0.0837(19) Uani 1 2 i d . . .
H8A H 0.8395 0.5704 0.5502 0.100 Uiso 1 2 i calc R . .
H8B H 0.6911 0.6461 0.5703 0.100 Uiso 1 2 i calc R . .
C9 C 0.7936(6) 0.7871(5) 0.5458(5) 0.0713(15) Uani 1 2 i d . . .
H9A H 0.7335 0.8052 0.5094 0.086 Uiso 1 2 i calc R . .
H9B H 0.8836 0.7348 0.4866 0.086 Uiso 1 2 i calc R . .
C10 C 0.7901(6) 0.8972(5) 0.5878(5) 0.0695(15) Uani 1 2 i d . . .
H10A H 0.8066 0.9419 0.5238 0.083 Uiso 1 2 i calc R . .
H10B H 0.7027 0.9462 0.6527 0.083 Uiso 1 2 i calc R . .
C11 C 0.9137(5) 0.9554(4) 0.6591(5) 0.0611(14) Uani 1 2 i d . . .
C12 C 0.8535(6) 1.0712(5) 0.6473(5) 0.0778(17) Uani 1 2 i d . . .
H12 H 0.7934 1.0943 0.6146 0.093 Uiso 1 2 i calc R . .
C13 C 0.8842(8) 1.1518(5) 0.6848(6) 0.096(2) Uani 1 2 i d . . .
H13 H 0.8441 1.2306 0.6773 0.115 Uiso 1 2 i calc R . .
C14 C 0.9723(8) 1.1191(6) 0.7330(6) 0.093(2) Uani 1 2 i d . . .
H14 H 0.9908 1.1757 0.7584 0.112 Uiso 1 2 i calc R . .
C15 C 1.0341(6) 1.0027(5) 0.7443(5) 0.0738(16) Uani 1 2 i d . . .
C16 C 1.0041(5) 0.9216(4) 0.7055(4) 0.0550(12) Uani 1 2 i d . . .
C17 C 1.1718(5) 0.7291(4) 0.6095(5) 0.0602(13) Uani 1 2 i d . . .
H17A H 1.2373 0.7602 0.5769 0.072 Uiso 1 2 i calc R . .
H17B H 1.1398 0.7251 0.5516 0.072 Uiso 1 2 i calc R . .
C18 C 1.2343(5) 0.6078(4) 0.6366(5) 0.0614(13) Uani 1 2 i d . . .
H18A H 1.3155 0.5568 0.5670 0.074 Uiso 1 2 i calc R . .
H18B H 1.2575 0.6133 0.7005 0.074 Uiso 1 2 i calc R . .
C19 C 1.1910(5) 0.4479(4) 0.7047(5) 0.0588(13) Uani 1 2 i d . . .
H19A H 1.2079 0.4568 0.7720 0.071 Uiso 1 2 i calc R . .
H19B H 1.2748 0.3933 0.6394 0.071 Uiso 1 2 i calc R . .
C20 C 1.0898(5) 0.4005(4) 0.7374(5) 0.0618(14) Uani 1 2 i d . . .
H20A H 1.0648 0.4007 0.6737 0.074 Uiso 1 2 i calc R . .
H20B H 1.1275 0.3195 0.7498 0.074 Uiso 1 2 i calc R . .
C21 C 0.9842(8) 0.3213(6) 1.0111(6) 0.0849(19) Uani 1 2 i d . . .
H21A H 1.0690 0.2720 0.9440 0.127 Uiso 1 2 i calc R . .
H21B H 0.9680 0.2770 1.0750 0.127 Uiso 1 2 i calc R . .
H21C H 0.9930 0.3870 1.0410 0.127 Uiso 1 2 i calc R . .
C22 C 1.1295(8) 0.9647(6) 0.7987(6) 0.100(2) Uani 1 2 i d . . .
H22A H 1.1388 1.0319 0.8207 0.150 Uiso 1 2 i calc R . .
H22B H 1.2154 0.9054 0.7421 0.150 Uiso 1 2 i calc R . .
H22C H 1.0953 0.9324 0.8681 0.150 Uiso 1 2 i calc R . .
C23 C 0.4693(4) 0.1674(4) 0.6553(4) 0.0465(11) Uani 1 2 i d . . .
C24 C 0.4593(5) 0.2471(4) 0.7342(4) 0.0526(12) Uani 1 2 i d . . .
C25 C 0.3833(6) 0.2612(5) 0.8593(5) 0.0654(14) Uani 1 2 i d . . .
C26 C 0.5209(5) 0.3236(5) 0.6952(5) 0.0580(13) Uani 1 2 i d . . .
C27 C 0.6563(10) 1.0212(7) 0.9898(9) 0.162(5) Uani 1 2 i d D . .
C28 C 0.5647(12) 1.1202(8) 1.0833(10) 0.182(5) Uani 1 2 i d D . .
H28A H 0.6126 1.1418 1.1158 0.273 Uiso 1 2 i calc R . .
H28B H 0.5006 1.1001 1.1444 0.273 Uiso 1 2 i calc R . .
H28C H 0.5188 1.1858 1.0531 0.273 Uiso 1 2 i calc R . .

loop_
_atom_site_aniso_label
_atom_site_aniso_U_11
_atom_site_aniso_U_22
_atom_site_aniso_U_33
_atom_site_aniso_U_23
_atom_site_aniso_U_13
_atom_site_aniso_U_12
Ni1 0.0541(5) 0.0463(5) 0.0551(6) 0.0136(4) -0.0242(4) -0.0287(4)
K1 0.0632(7) 0.0460(6) 0.0500(6) 0.0110(5) -0.0203(5) -0.0267(5)
N1 0.136(5) 0.087(4) 0.066(4) 0.011(3) -0.015(4) -0.061(4)
N2 0.112(4) 0.094(4) 0.083(4) 0.017(3) -0.034(3) -0.075(4)
N3 0.287(12) 0.078(5) 0.173(9) -0.022(6) 0.124(9) -0.058(7)
O1 0.075(2) 0.0404(17) 0.0462(19) 0.0080(15) -0.0237(17) -0.0321(17)
O2 0.078(2) 0.067(2) 0.077(3) 0.029(2) -0.044(2) -0.044(2)
O3 0.090(3) 0.059(2) 0.066(2) 0.0183(19) -0.046(2) -0.035(2)
O4 0.072(2) 0.0425(18) 0.069(2) 0.0218(17) -0.038(2) -0.0242(17)
O5 0.067(2) 0.0497(18) 0.0476(19) 0.0168(16) -0.0193(17) -0.0333(17)
O6 0.0572(19) 0.0453(17) 0.067(2) 0.0249(16) -0.0288(18) -0.0262(16)
S1 0.0661(8) 0.0576(8) 0.0512(7) 0.0145(6) -0.0209(6) -0.0389(7)
S2 0.0711(9) 0.0611(8) 0.0585(8) 0.0151(6) -0.0204(7) -0.0449(7)
C1 0.069(3) 0.045(3) 0.047(3) 0.009(2) -0.019(3) -0.035(3)
C2 0.095(4) 0.060(3) 0.052(3) 0.010(3) -0.027(3) -0.047(3)
C3 0.114(5) 0.081(4) 0.077(4) 0.037(4) -0.032(4) -0.067(4)
C4 0.095(5) 0.083(4) 0.119(6) 0.034(4) -0.026(5) -0.062(4)
C5 0.078(4) 0.071(4) 0.102(5) 0.022(4) -0.038(4) -0.045(3)
C6 0.067(3) 0.048(3) 0.057(3) 0.010(2) -0.020(3) -0.033(3)
C7 0.097(4) 0.069(4) 0.101(5) 0.026(4) -0.061(4) -0.048(3)
C8 0.124(5) 0.077(4) 0.093(5) 0.021(4) -0.075(5) -0.055(4)
C9 0.089(4) 0.071(4) 0.066(4) 0.023(3) -0.045(3) -0.037(3)
C10 0.071(4) 0.058(3) 0.072(4) 0.027(3) -0.036(3) -0.019(3)
C11 0.069(3) 0.042(3) 0.054(3) 0.011(2) -0.012(3) -0.024(3)
C12 0.088(4) 0.046(3) 0.079(4) 0.023(3) -0.026(3) -0.023(3)
C13 0.124(6) 0.046(3) 0.088(5) 0.013(3) -0.016(4) -0.045(4)
C14 0.135(6) 0.064(4) 0.079(5) 0.005(3) -0.022(5) -0.068(4)
C15 0.093(4) 0.069(4) 0.060(3) 0.007(3) -0.016(3) -0.055(3)
C16 0.074(3) 0.043(3) 0.044(3) 0.012(2) -0.017(3) -0.032(3)
C17 0.061(3) 0.056(3) 0.065(3) 0.024(3) -0.020(3) -0.036(3)
C18 0.052(3) 0.058(3) 0.074(4) 0.023(3) -0.025(3) -0.028(3)
C19 0.059(3) 0.044(3) 0.063(3) 0.021(2) -0.024(3) -0.018(2)
C20 0.079(4) 0.037(2) 0.062(3) 0.011(2) -0.023(3) -0.028(3)
C21 0.133(6) 0.074(4) 0.069(4) 0.034(3) -0.052(4) -0.060(4)
C22 0.133(6) 0.111(5) 0.085(5) 0.019(4) -0.036(5) -0.093(5)
C23 0.043(3) 0.046(2) 0.055(3) 0.016(2) -0.024(2) -0.022(2)
C24 0.050(3) 0.051(3) 0.053(3) 0.014(2) -0.014(2) -0.027(2)
C25 0.075(4) 0.057(3) 0.058(4) 0.012(3) -0.022(3) -0.032(3)
C26 0.059(3) 0.062(3) 0.055(3) 0.008(3) -0.022(3) -0.032(3)
C27 0.172(9) 0.055(4) 0.128(8) 0.005(5) 0.029(7) -0.033(5)
C28 0.208(11) 0.096(7) 0.186(12) 0.030(7) -0.057(10) -0.052(7)

loop_
_atom_type_symbol
_atom_type_description
_atom_type_scat_dispersion_real
_atom_type_scat_dispersion_imag
_atom_type_scat_source
C C 0.0033 0.0016 'International Tables Vol C Tables 4.2.6.8 and 6.1.1.4'
H H 0.0000 0.0000 'International Tables Vol C Tables 4.2.6.8 and 6.1.1.4'
N N 0.0061 0.0033 'International Tables Vol C Tables 4.2.6.8 and 6.1.1.4'
O O 0.0106 0.0060 'International Tables Vol C Tables 4.2.6.8 and 6.1.1.4'
Ni Ni 0.3393 1.1124 'International Tables Vol C Tables 4.2.6.8 and 6.1.1.4'
K K 0.2009 0.2494 'International Tables Vol C Tables 4.2.6.8 and 6.1.1.4'
S S 0.1246 0.1234 'International Tables Vol C Tables 4.2.6.8 and 6.1.1.4'

loop_
_geom_angle_atom_site_label_1
_geom_angle_atom_site_label_2
_geom_angle_atom_site_label_3
_geom_angle
_geom_angle_site_symmetry_1
_geom_angle_site_symmetry_3
_geom_angle_publ_flag
S2 Ni1 S2 180.000(1) 2_656 . ?
S2 Ni1 S1 78.26(5) 2_656 2_656 ?
S2 Ni1 S1 101.74(5) . 2_656 ?
S2 Ni1 S1 101.74(5) 2_656 . ?
S2 Ni1 S1 78.26(5) . . ?
S1 Ni1 S1 180.00(8) 2_656 . ?
N3 K1 O6 139.6(3) . . ?
N3 K1 O3 94.6(3) . . ?
O6 K1 O3 105.61(11) . . ?
N3 K1 O2 129.4(3) . . ?
O6 K1 O2 90.76(11) . . ?
O3 K1 O2 58.73(10) . . ?
N3 K1 O5 80.9(2) . . ?
O6 K1 O5 59.42(10) . . ?
O3 K1 O5 110.94(11) . . ?
O2 K1 O5 146.12(11) . . ?
N3 K1 O4 71.3(2) . . ?
O6 K1 O4 89.59(10) . . ?
O3 K1 O4 58.90(11) . . ?
O2 K1 O4 115.07(11) . . ?
O5 K1 O4 54.56(10) . . ?
N3 K1 N1 69.7(2) . 2_667 ?
O6 K1 N1 130.29(15) . 2_667 ?
O3 K1 N1 110.48(17) . 2_667 ?
O2 K1 N1 80.26(14) . 2_667 ?
O5 K1 N1 130.42(14) . 2_667 ?
O4 K1 N1 138.43(15) . 2_667 ?
N3 K1 O1 142.8(2) . . ?
O6 K1 O1 59.66(9) . . ?
O3 K1 O1 110.79(10) . . ?
O2 K1 O1 54.92(10) . . ?
O5 K1 O1 112.45(10) . . ?
O4 K1 O1 145.13(10) . . ?
N1 K1 O1 75.98(14) 2_667 . ?
N3 K1 C21 88.2(3) . 2_767 ?
O6 K1 C21 72.30(15) . 2_767 ?
O3 K1 C21 177.13(13) . 2_767 ?
O2 K1 C21 119.00(13) . 2_767 ?
O5 K1 C21 69.86(13) . 2_767 ?
O4 K1 C21 122.62(13) . 2_767 ?
N1 K1 C21 70.15(19) 2_667 2_767 ?
O1 K1 C21 66.52(12) . 2_767 ?
C25 N1 K1 167.4(5) . 2_667 ?
C27 N3 K1 154.4(12) . . ?
C1 O1 C20 114.5(3) . . ?
C1 O1 K1 110.1(3) . . ?
C20 O1 K1 108.9(2) . . ?
C6 O2 C7 117.4(4) . . ?
C6 O2 K1 112.9(3) . . ?
C7 O2 K1 115.4(3) . . ?
C8 O3 C9 110.3(4) . . ?
C8 O3 K1 117.0(3) . . ?
C9 O3 K1 116.9(3) . . ?
C11 O4 C10 117.8(4) . . ?
C11 O4 K1 111.5(3) . . ?
C10 O4 K1 112.6(3) . . ?
C16 O5 C17 112.7(3) . . ?
C16 O5 K1 110.3(3) . . ?
C17 O5 K1 108.5(3) . . ?
C18 O6 C19 110.8(3) . . ?
C18 O6 K1 118.7(3) . . ?
C19 O6 K1 117.8(3) . . ?
C23 S1 Ni1 86.58(16) . . ?
C23 S2 Ni1 86.44(17) . . ?
C6 C1 O1 119.7(4) . . ?
C6 C1 C2 122.5(5) . . ?
O1 C1 C2 117.8(5) . . ?
C3 C2 C1 116.5(6) . . ?
C3 C2 C21 121.6(6) . . ?
C1 C2 C21 121.9(5) . . ?
C4 C3 C2 121.2(6) . . ?
C3 C4 C5 120.7(6) . . ?
C6 C5 C4 118.7(6) . . ?
C1 C6 C5 120.4(5) . . ?
C1 C6 O2 115.9(4) . . ?
C5 C6 O2 123.6(5) . . ?
O2 C7 C8 107.4(5) . . ?
O3 C8 C7 109.4(5) . . ?
O3 C9 C10 109.1(5) . . ?
O4 C10 C9 108.2(4) . . ?
O4 C11 C16 115.2(4) . . ?
O4 C11 C12 124.4(5) . . ?
C16 C11 C12 120.5(5) . . ?
C13 C12 C11 118.3(6) . . ?
C14 C13 C12 121.5(6) . . ?
C13 C14 C15 120.5(6) . . ?
C16 C15 C14 117.9(6) . . ?
C16 C15 C22 120.4(5) . . ?
C14 C15 C22 121.7(6) . . ?
C11 C16 C15 121.3(5) . . ?
C11 C16 O5 119.4(4) . . ?
C15 C16 O5 119.3(5) . . ?
O5 C17 C18 107.6(4) . . ?
O6 C18 C17 108.3(4) . . ?
O6 C19 C20 108.8(4) . . ?
O1 C20 C19 108.6(4) . . ?
C2 C21 K1 158.7(4) . 2_767 ?
C24 C23 S1 126.0(4) . . ?
C24 C23 S2 125.6(4) . . ?
S1 C23 S2 108.5(3) . . ?
C23 C24 C26 121.2(4) . . ?
C23 C24 C25 122.2(4) . . ?
C26 C24 C25 116.5(5) . . ?
N1 C25 C24 177.8(7) . . ?
N2 C26 C24 178.9(6) . . ?
N3 C27 C28 165.0(15) . . ?

loop_
_geom_bond_atom_site_label_1
_geom_bond_atom_site_label_2
_geom_bond_distance
_geom_bond_site_symmetry_2
_geom_bond_publ_flag
Ni1 S2 2.1993(18) 2_656 ?
Ni1 S2 2.1993(19) . ?
Ni1 S1 2.2025(16) 2_656 ?
Ni1 S1 2.2025(16) . ?
K1 N3 2.753(8) . ?
K1 O6 2.800(4) . ?
K1 O3 2.817(4) . ?
K1 O2 2.836(4) . ?
K1 O5 2.866(4) . ?
K1 O4 2.890(4) . ?
K1 N1 2.893(6) 2_667 ?
K1 O1 2.895(3) . ?
K1 C21 3.452(7) 2_767 ?
N1 C25 1.133(7) . ?
N1 K1 2.893(6) 2_667 ?
N2 C26 1.144(6) . ?
N3 C27 1.108(10) . ?
O1 C1 1.391(5) . ?
O1 C20 1.417(6) . ?
O2 C6 1.378(6) . ?
O2 C7 1.419(6) . ?
O3 C8 1.414(6) . ?
O3 C9 1.433(7) . ?
O4 C11 1.370(6) . ?
O4 C10 1.418(6) . ?
O5 C16 1.390(6) . ?
O5 C17 1.427(6) . ?
O6 C18 1.420(5) . ?
O6 C19 1.425(5) . ?
S1 C23 1.707(5) . ?
S2 C23 1.717(5) . ?
C1 C6 1.350(7) . ?
C1 C2 1.392(7) . ?
C2 C3 1.382(8) . ?
C2 C21 1.482(8) . ?
C3 C4 1.377(9) . ?
C4 C5 1.375(9) . ?
C5 C6 1.374(7) . ?
C7 C8 1.486(9) . ?
C9 C10 1.473(7) . ?
C11 C16 1.374(7) . ?
C11 C12 1.373(7) . ?
C12 C13 1.370(9) . ?
C13 C14 1.368(10) . ?
C14 C15 1.380(9) . ?
C15 C16 1.377(7) . ?
C15 C22 1.500(9) . ?
C17 C18 1.504(7) . ?
C19 C20 1.494(7) . ?
C21 K1 3.452(7) 2_767 ?
C23 C24 1.361(7) . ?
C24 C26 1.415(7) . ?
C24 C25 1.425(7) . ?
C27 C28 1.417(11) . ?
